data_7108666
loop_
_publ_author_name
'Katherine P. Kornecki'
'John F. Berry'

_publ_section_title
;
 Introducing a mixed-valent dirhodium(II,III) catalyst with increased
 stability in C-H amination
;
_journal_name_full Chem.Commun.
_journal_page_first 12097
_journal_paper_doi 10.1039/c2cc36614b
_journal_volume 48
_journal_year 2012
_chemical_formula_moiety 'Rh2 (C16 H22 N2 O2)2 Cl, 2(C H2 Cl2)'
_chemical_formula_sum 'C34 H48 Cl5 N4 O4 Rh2'
_chemical_formula_weight 959.83
_chemical_name_systematic
;
?
;
_space_group_IT_number 14
_symmetry_cell_setting monoclinic
_symmetry_space_group_name_Hall '-P 2ybc'
_symmetry_space_group_name_H-M 'P 1 21/c 1'
_atom_sites_solution_hydrogens geom
_atom_sites_solution_primary direct
_atom_sites_solution_secondary difmap
_audit_creation_method SHELXL-97
_cell_angle_alpha 90.00
_cell_angle_beta 104.6270(10)
_cell_angle_gamma 90.00
_cell_formula_units_Z 4
_cell_length_a 13.2750(3)
_cell_length_b 12.8783(3)
_cell_length_c 23.4841(5)
_cell_measurement_reflns_used 9948
_cell_measurement_temperature 100(2)
_cell_measurement_theta_max 24.6763
_cell_measurement_theta_min 2.2394
_cell_volume 3884.71(15)
_computing_cell_refinement 'SAINT Ver. 7.24A (Bruker-AXS, 2007)'
_computing_data_collection 'APEX2 Ver. 2.1-4 (Bruker-AXS, 2009)'
_computing_data_reduction 'SAINT Ver. 7.24A'
_computing_molecular_graphics SHELXTL
_computing_publication_material SHELXTL
_computing_structure_refinement 'SHELXTL, OLEX2 (Dolomanov et al., 2009)'
_computing_structure_solution 'SHELXS-97 (Sheldrick, 2008)'
_diffrn_ambient_temperature 100(2)
_diffrn_measured_fraction_theta_full 0.998
_diffrn_measured_fraction_theta_max 0.998
_diffrn_measurement_device_type 'Bruker SMART APEX2 area detector'
_diffrn_measurement_method '0.60\% \w and 0.6\% \f scans'
_diffrn_radiation_monochromator 'mirror optics'
_diffrn_radiation_source 'microfocus sealed xray tube'
_diffrn_radiation_type MoK\a
_diffrn_radiation_wavelength 0.71073
_diffrn_reflns_av_R_equivalents 0.0973
_diffrn_reflns_av_sigmaI/netI 0.0603
_diffrn_reflns_limit_h_max 15
_diffrn_reflns_limit_h_min -15
_diffrn_reflns_limit_k_max 15
_diffrn_reflns_limit_k_min -15
_diffrn_reflns_limit_l_max 27
_diffrn_reflns_limit_l_min -27
_diffrn_reflns_number 71139
_diffrn_reflns_theta_full 24.76
_diffrn_reflns_theta_max 24.76
_diffrn_reflns_theta_min 1.59
_exptl_absorpt_coefficient_mu 1.236
_exptl_absorpt_correction_type none
_exptl_crystal_colour red
_exptl_crystal_density_diffrn 1.641
_exptl_crystal_density_method 'not measured'
_exptl_crystal_description plate
_exptl_crystal_F_000 1948
_exptl_crystal_size_max 0.10
_exptl_crystal_size_mid 0.09
_exptl_crystal_size_min 0.06
_refine_diff_density_max 0.435
_refine_diff_density_min -0.573
_refine_diff_density_rms 0.081
_refine_ls_extinction_method none
_refine_ls_goodness_of_fit_ref 0.921
_refine_ls_hydrogen_treatment mixed
_refine_ls_matrix_type full
_refine_ls_number_parameters 462
_refine_ls_number_reflns 6654
_refine_ls_number_restraints 4
_refine_ls_restrained_S_all 0.925
_refine_ls_R_factor_all 0.0508
_refine_ls_R_factor_gt 0.0296
_refine_ls_shift/su_max 0.001
_refine_ls_shift/su_mean 0.000
_refine_ls_structure_factor_coef Fsqd
_refine_ls_weighting_details 'calc w=1/[\s^2^(Fo^2^)+(0.0202P)^2^+0.0000P] where P=(Fo^2^+2Fc^2^)/3'
_refine_ls_weighting_scheme calc
_refine_ls_wR_factor_gt 0.0532
_refine_ls_wR_factor_ref 0.0568
_reflns_number_gt 4916
_reflns_number_total 6654
_reflns_threshold_expression >2sigma(I)
_cod_data_source_file c2cc36614b.txt
_cod_data_source_block berry276
_cod_original_sg_symbol_H-M P21/c
_cod_database_code 7108666

loop_
_symmetry_equiv_pos_as_xyz
'x, y, z'
'-x, y+1/2, -z+1/2'
'-x, -y, -z'
'x, -y-1/2, z-1/2'

loop_
_atom_site_label
_atom_site_type_symbol
_atom_site_fract_x
_atom_site_fract_y
_atom_site_fract_z
_atom_site_U_iso_or_equiv
_atom_site_adp_type
_atom_site_occupancy
_atom_site_symmetry_multiplicity
_atom_site_calc_flag
_atom_site_refinement_flags
Rh1 Rh 0.76900(2) 0.52004(2) 0.095681(12) 0.01372(8) Uani 1 1 d .
Rh2 Rh 0.87051(2) 0.58282(2) 0.189516(12) 0.01420(8) Uani 1 1 d .
Cl1 Cl 0.67178(7) 0.45396(7) 0.00151(4) 0.0233(2) Uani 1 1 d .
Cl1S Cl 1.14602(10) 0.80167(9) -0.04018(5) 0.0477(3) Uani 1 1 d .
Cl2S Cl 1.22546(9) 0.86872(12) 0.08010(5) 0.0689(4) Uani 1 1 d .
Cl3S Cl 0.56052(10) 0.81421(12) 0.37740(6) 0.0701(4) Uani 1 1 d .
Cl4S Cl 0.49325(11) 0.73019(10) 0.47661(7) 0.0697(4) Uani 1 1 d .
O1 O 0.88257(19) 0.71846(18) 0.15030(11) 0.0269(6) Uani 1 1 d .
O2 O 0.73942(18) 0.62613(18) 0.20811(11) 0.0263(6) Uani 1 1 d .
O3 O 0.85296(18) 0.44327(18) 0.22424(10) 0.0198(6) Uani 1 1 d .
O4 O 1.00006(17) 0.53343(17) 0.16922(10) 0.0158(5) Uani 1 1 d .
N1 N 0.7837(2) 0.6616(2) 0.06254(12) 0.0113(6) Uani 1 1 d D
H1 H 0.753(2) 0.674(3) 0.0330(9) 0.017 Uiso 1 1 d D
N2 N 0.6423(2) 0.5718(2) 0.12002(12) 0.0098(6) Uani 1 1 d D
H2 H 0.5915(17) 0.570(3) 0.0975(12) 0.015 Uiso 1 1 d D
N3 N 0.7601(2) 0.3851(2) 0.13550(12) 0.0136(7) Uani 1 1 d D
H3 H 0.732(2) 0.3327(19) 0.1200(14) 0.020 Uiso 1 1 d D
N4 N 0.9051(2) 0.4735(2) 0.08190(12) 0.0147(7) Uani 1 1 d D
H4 H 0.905(3) 0.442(2) 0.0511(11) 0.022 Uiso 1 1 d D
C1 C 0.8337(3) 0.7336(3) 0.09451(16) 0.0183(8) Uani 1 1 d .
C1S C 1.2505(3) 0.7992(3) 0.0227(2) 0.0487(13) Uani 1 1 d .
H1SA H 1.2658 0.7263 0.0352 0.058 Uiso 1 1 calc R
H1SB H 1.3130 0.8282 0.0128 0.058 Uiso 1 1 calc R
C2 C 0.8456(3) 0.8433(3) 0.07002(16) 0.0244(9) Uani 1 1 d .
C2S C 0.5189(4) 0.8399(4) 0.4405(2) 0.0625(15) Uani 1 1 d .
H2SA H 0.5731 0.8812 0.4679 0.075 Uiso 1 1 calc R
H2SB H 0.4550 0.8828 0.4296 0.075 Uiso 1 1 calc R
C3 C 0.7766(3) 0.8549(3) 0.00770(16) 0.0365(11) Uani 1 1 d .
H3A H 0.7038 0.8434 0.0080 0.055 Uiso 1 1 calc R
H3B H 0.7973 0.8038 -0.0181 0.055 Uiso 1 1 calc R
H3C H 0.7844 0.9251 -0.0068 0.055 Uiso 1 1 calc R
C4 C 0.9600(3) 0.8565(3) 0.06898(18) 0.0362(11) Uani 1 1 d .
H4A H 0.9708 0.9265 0.0553 0.054 Uiso 1 1 calc R
H4B H 0.9777 0.8051 0.0423 0.054 Uiso 1 1 calc R
H4C H 1.0047 0.8462 0.1087 0.054 Uiso 1 1 calc R
C5 C 0.8185(3) 0.9267(3) 0.11122(16) 0.0271(9) Uani 1 1 d .
H5A H 0.8690 0.9210 0.1501 0.032 Uiso 1 1 calc R
H5B H 0.8277 0.9960 0.0951 0.032 Uiso 1 1 calc R
C6 C 0.7105(3) 0.9204(3) 0.12008(16) 0.0246(9) Uani 1 1 d .
C7 C 0.6270(3) 0.9762(3) 0.08591(17) 0.0331(10) Uani 1 1 d .
H7 H 0.6381 1.0210 0.0559 0.040 Uiso 1 1 calc R
C8 C 0.5282(3) 0.9676(3) 0.09475(18) 0.0386(11) Uani 1 1 d .
H8 H 0.4727 1.0082 0.0720 0.046 Uiso 1 1 calc R
C9 C 0.5105(3) 0.9000(3) 0.13660(18) 0.0318(10) Uani 1 1 d .
H9 H 0.4421 0.8933 0.1418 0.038 Uiso 1 1 calc R
C10 C 0.5909(3) 0.8414(3) 0.17142(16) 0.0253(9) Uani 1 1 d .
C11 C 0.6904(3) 0.8550(3) 0.16315(16) 0.0256(9) Uani 1 1 d .
H11 H 0.7467 0.8182 0.1879 0.031 Uiso 1 1 calc R
C12 C 0.5724(3) 0.7632(3) 0.21487(16) 0.0260(9) Uani 1 1 d .
H12A H 0.5110 0.7850 0.2285 0.031 Uiso 1 1 calc R
H12B H 0.6332 0.7630 0.2495 0.031 Uiso 1 1 calc R
C13 C 0.5542(3) 0.6503(3) 0.19023(15) 0.0221(9) Uani 1 1 d .
C14 C 0.5430(3) 0.5774(3) 0.24044(16) 0.0321(10) Uani 1 1 d .
H14A H 0.5317 0.5062 0.2256 0.048 Uiso 1 1 calc R
H14B H 0.4836 0.5996 0.2551 0.048 Uiso 1 1 calc R
H14C H 0.6067 0.5803 0.2725 0.048 Uiso 1 1 calc R
C15 C 0.4561(3) 0.6449(3) 0.13971(16) 0.0304(10) Uani 1 1 d .
H15A H 0.4654 0.6875 0.1069 0.046 Uiso 1 1 calc R
H15B H 0.3966 0.6710 0.1531 0.046 Uiso 1 1 calc R
H15C H 0.4431 0.5727 0.1267 0.046 Uiso 1 1 calc R
C16 C 0.6493(3) 0.6139(3) 0.16977(15) 0.0171(8) Uani 1 1 d .
C17 C 0.8016(3) 0.3706(3) 0.19065(16) 0.0171(8) Uani 1 1 d .
C18 C 0.7920(3) 0.2686(3) 0.22180(16) 0.0204(9) Uani 1 1 d .
C19 C 0.7229(3) 0.2909(3) 0.26402(16) 0.0326(11) Uani 1 1 d .
H19A H 0.7542 0.3465 0.2913 0.049 Uiso 1 1 calc R
H19B H 0.7168 0.2279 0.2864 0.049 Uiso 1 1 calc R
H19C H 0.6536 0.3125 0.2413 0.049 Uiso 1 1 calc R
C20 C 0.7416(3) 0.1828(3) 0.17892(17) 0.0298(10) Uani 1 1 d .
H20A H 0.6712 0.2042 0.1577 0.045 Uiso 1 1 calc R
H20B H 0.7377 0.1188 0.2009 0.045 Uiso 1 1 calc R
H20C H 0.7835 0.1704 0.1507 0.045 Uiso 1 1 calc R
C21 C 0.9000(3) 0.2340(3) 0.25808(15) 0.0204(9) Uani 1 1 d .
H21A H 0.9260 0.2863 0.2892 0.024 Uiso 1 1 calc R
H21B H 0.8920 0.1677 0.2779 0.024 Uiso 1 1 calc R
C22 C 0.9815(3) 0.2191(3) 0.22404(15) 0.0159(8) Uani 1 1 d .
C23 C 1.0002(3) 0.1230(3) 0.20182(15) 0.0211(9) Uani 1 1 d .
H23 H 0.9634 0.0636 0.2096 0.025 Uiso 1 1 calc R
C24 C 1.0723(3) 0.1130(3) 0.16830(15) 0.0228(9) Uani 1 1 d .
H24 H 1.0850 0.0468 0.1537 0.027 Uiso 1 1 calc R
C25 C 1.1256(3) 0.1990(3) 0.15625(15) 0.0218(9) Uani 1 1 d .
H25 H 1.1739 0.1913 0.1328 0.026 Uiso 1 1 calc R
C26 C 1.1098(3) 0.2960(3) 0.17763(14) 0.0158(8) Uani 1 1 d .
C27 C 1.0383(3) 0.3038(3) 0.21243(14) 0.0171(8) Uani 1 1 d .
H27 H 1.0283 0.3694 0.2287 0.021 Uiso 1 1 calc R
C28 C 1.1618(3) 0.3928(3) 0.16341(15) 0.0182(8) Uani 1 1 d .
H28A H 1.2299 0.3735 0.1564 0.022 Uiso 1 1 calc R
H28B H 1.1755 0.4393 0.1981 0.022 Uiso 1 1 calc R
C29 C 1.0985(3) 0.4535(3) 0.10911(15) 0.0159(8) Uani 1 1 d .
C30 C 1.1573(3) 0.5541(3) 0.10282(16) 0.0218(9) Uani 1 1 d .
H30A H 1.1168 0.5943 0.0694 0.033 Uiso 1 1 calc R
H30B H 1.2253 0.5367 0.0962 0.033 Uiso 1 1 calc R
H30C H 1.1672 0.5953 0.1389 0.033 Uiso 1 1 calc R
C31 C 1.0862(3) 0.3887(3) 0.05385(14) 0.0198(9) Uani 1 1 d .
H31A H 1.0457 0.3262 0.0568 0.030 Uiso 1 1 calc R
H31B H 1.1551 0.3685 0.0495 0.030 Uiso 1 1 calc R
H31C H 1.0500 0.4294 0.0195 0.030 Uiso 1 1 calc R
C32 C 0.9935(3) 0.4865(3) 0.11950(15) 0.0142(8) Uani 1 1 d .

loop_
_atom_site_aniso_label
_atom_site_aniso_U_11
_atom_site_aniso_U_22
_atom_site_aniso_U_33
_atom_site_aniso_U_23
_atom_site_aniso_U_13
_atom_site_aniso_U_12
Rh1 0.01485(15) 0.01240(15) 0.01504(15) -0.00019(13) 0.00590(12) 0.00030(12)
Rh2 0.01529(15) 0.01382(16) 0.01497(16) -0.00122(13) 0.00654(12) 0.00128(13)
Cl1 0.0247(5) 0.0279(6) 0.0175(5) -0.0034(4) 0.0055(4) -0.0013(4)
Cl1S 0.0687(8) 0.0390(7) 0.0374(7) -0.0029(5) 0.0170(6) -0.0097(6)
Cl2S 0.0373(7) 0.1263(13) 0.0393(8) -0.0109(8) 0.0028(6) 0.0079(8)
Cl3S 0.0603(9) 0.0954(11) 0.0651(10) -0.0087(8) 0.0352(7) 0.0012(8)
Cl4S 0.0702(9) 0.0448(8) 0.1154(12) 0.0027(8) 0.0630(9) 0.0061(7)
O1 0.0273(15) 0.0236(15) 0.0318(17) 0.0003(13) 0.0115(13) 0.0041(12)
O2 0.0234(15) 0.0263(16) 0.0296(16) 0.0005(12) 0.0075(12) 0.0040(12)
O3 0.0224(14) 0.0206(15) 0.0174(14) -0.0001(11) 0.0073(11) 0.0010(11)
O4 0.0174(13) 0.0154(13) 0.0161(14) -0.0015(11) 0.0067(11) 0.0006(11)
N1 0.0119(16) 0.0096(16) 0.0117(16) 0.0004(14) 0.0013(13) -0.0015(13)
N2 0.0073(14) 0.0148(16) 0.0057(16) -0.0018(13) -0.0013(11) 0.0000(13)
N3 0.0154(16) 0.0116(17) 0.0149(17) -0.0031(13) 0.0061(13) -0.0050(13)
N4 0.0200(17) 0.0126(16) 0.0135(16) -0.0010(13) 0.0079(14) -0.0003(14)
C1 0.019(2) 0.019(2) 0.021(2) 0.0062(18) 0.0106(17) 0.0101(17)
C1S 0.036(3) 0.041(3) 0.070(4) 0.003(3) 0.017(2) 0.005(2)
C2 0.034(2) 0.015(2) 0.028(2) 0.0035(18) 0.0145(19) 0.0003(18)
C2S 0.089(4) 0.041(3) 0.072(4) -0.012(3) 0.047(3) -0.002(3)
C3 0.062(3) 0.020(2) 0.032(3) 0.010(2) 0.020(2) 0.012(2)
C4 0.044(3) 0.021(2) 0.055(3) 0.005(2) 0.032(2) -0.002(2)
C5 0.039(2) 0.011(2) 0.034(2) 0.0026(18) 0.0140(19) 0.0002(18)
C6 0.034(2) 0.012(2) 0.028(2) -0.0044(18) 0.0088(18) 0.0054(18)
C7 0.052(3) 0.017(2) 0.029(2) 0.0008(19) 0.007(2) 0.007(2)
C8 0.037(3) 0.029(3) 0.042(3) -0.003(2) -0.004(2) 0.016(2)
C9 0.026(2) 0.030(3) 0.040(3) -0.008(2) 0.009(2) 0.0046(19)
C10 0.022(2) 0.026(2) 0.029(2) -0.0113(19) 0.0082(18) 0.0057(18)
C11 0.029(2) 0.019(2) 0.027(2) -0.0084(18) 0.0041(18) 0.0055(18)
C12 0.018(2) 0.035(2) 0.027(2) -0.0086(19) 0.0102(17) 0.0042(18)
C13 0.019(2) 0.026(2) 0.024(2) -0.0041(18) 0.0099(17) 0.0030(17)
C14 0.030(2) 0.042(3) 0.032(2) -0.001(2) 0.0219(19) 0.001(2)
C15 0.016(2) 0.040(3) 0.036(2) -0.010(2) 0.0080(18) 0.0017(19)
C16 0.014(2) 0.015(2) 0.021(2) 0.0031(16) 0.0025(17) 0.0001(15)
C17 0.0128(19) 0.018(2) 0.024(2) 0.0003(17) 0.0108(17) -0.0015(16)
C18 0.019(2) 0.020(2) 0.025(2) 0.0077(17) 0.0091(17) 0.0009(17)
C19 0.029(2) 0.042(3) 0.034(3) 0.020(2) 0.022(2) 0.009(2)
C20 0.020(2) 0.017(2) 0.049(3) 0.009(2) 0.0042(19) -0.0031(17)
C21 0.022(2) 0.020(2) 0.020(2) 0.0089(17) 0.0079(17) -0.0001(17)
C22 0.0148(19) 0.017(2) 0.0144(19) 0.0031(16) 0.0012(15) 0.0016(16)
C23 0.022(2) 0.020(2) 0.020(2) 0.0094(17) 0.0028(17) 0.0026(17)
C24 0.033(2) 0.014(2) 0.021(2) 0.0010(16) 0.0058(18) 0.0050(17)
C25 0.023(2) 0.024(2) 0.021(2) 0.0078(17) 0.0110(17) 0.0085(18)
C26 0.0136(19) 0.018(2) 0.015(2) 0.0041(16) 0.0021(15) 0.0040(16)
C27 0.0181(19) 0.018(2) 0.015(2) 0.0021(16) 0.0041(16) 0.0030(16)
C28 0.0158(19) 0.020(2) 0.021(2) 0.0028(16) 0.0094(16) 0.0046(16)
C29 0.0160(19) 0.014(2) 0.021(2) 0.0005(16) 0.0111(16) 0.0010(15)
C30 0.023(2) 0.021(2) 0.025(2) 0.0040(17) 0.0127(17) -0.0025(17)
C31 0.024(2) 0.018(2) 0.021(2) 0.0020(16) 0.0118(17) 0.0069(16)
C32 0.0178(19) 0.0090(19) 0.018(2) 0.0057(16) 0.0090(16) -0.0013(15)

loop_
_atom_type_symbol
_atom_type_description
_atom_type_scat_dispersion_real
_atom_type_scat_dispersion_imag
_atom_type_scat_source
C C 0.0033 0.0016 'International Tables Vol C Tables 4.2.6.8 and 6.1.1.4'
H H 0.0000 0.0000 'International Tables Vol C Tables 4.2.6.8 and 6.1.1.4'
Cl Cl 0.1484 0.1585 'International Tables Vol C Tables 4.2.6.8 and 6.1.1.4'
N N 0.0061 0.0033 'International Tables Vol C Tables 4.2.6.8 and 6.1.1.4'
O O 0.0106 0.0060 'International Tables Vol C Tables 4.2.6.8 and 6.1.1.4'
Rh Rh -1.1178 0.9187 'International Tables Vol C Tables 4.2.6.8 and 6.1.1.4'

loop_
_geom_angle_atom_site_label_1
_geom_angle_atom_site_label_2
_geom_angle_atom_site_label_3
_geom_angle
N3 Rh1 N4 88.69(11)
N3 Rh1 N1 174.93(11)
N4 Rh1 N1 91.69(11)
N3 Rh1 N2 90.17(11)
N4 Rh1 N2 172.70(11)
N1 Rh1 N2 88.81(11)
N3 Rh1 Rh2 87.09(8)
N4 Rh1 Rh2 85.96(8)
N1 Rh1 Rh2 87.90(8)
N2 Rh1 Rh2 86.78(7)
N3 Rh1 Cl1 92.36(8)
N4 Rh1 Cl1 92.39(8)
N1 Rh1 Cl1 92.67(8)
N2 Rh1 Cl1 94.86(8)
Rh2 Rh1 Cl1 178.27(3)
O2 Rh2 O1 91.87(10)
O2 Rh2 O4 177.55(10)
O1 Rh2 O4 89.68(9)
O2 Rh2 O3 87.94(9)
O1 Rh2 O3 176.51(10)
O4 Rh2 O3 90.40(9)
O2 Rh2 Rh1 88.66(7)
O1 Rh2 Rh1 87.90(7)
O4 Rh2 Rh1 89.50(6)
O3 Rh2 Rh1 88.61(7)
C1 O1 Rh2 120.6(2)
C16 O2 Rh2 121.0(2)
C17 O3 Rh2 119.6(2)
C32 O4 Rh2 119.8(2)
C1 N1 Rh1 121.3(2)
C1 N1 H1 119(3)
Rh1 N1 H1 119(3)
C16 N2 Rh1 121.9(2)
C16 N2 H2 121(3)
Rh1 N2 H2 117(3)
C17 N3 Rh1 122.6(2)
C17 N3 H3 111(2)
Rh1 N3 H3 126(2)
C32 N4 Rh1 123.5(2)
C32 N4 H4 118(2)
Rh1 N4 H4 119(2)
N1 C1 O1 122.1(3)
N1 C1 C2 122.3(3)
O1 C1 C2 115.6(3)
Cl2S C1S Cl1S 112.5(2)
Cl2S C1S H1SA 109.1
Cl1S C1S H1SA 109.1
Cl2S C1S H1SB 109.1
Cl1S C1S H1SB 109.1
H1SA C1S H1SB 107.8
C3 C2 C4 109.3(3)
C3 C2 C5 110.7(3)
C4 C2 C5 108.7(3)
C3 C2 C1 110.7(3)
C4 C2 C1 107.5(3)
C5 C2 C1 109.8(3)
Cl4S C2S Cl3S 114.1(3)
Cl4S C2S H2SA 108.7
Cl3S C2S H2SA 108.7
Cl4S C2S H2SB 108.7
Cl3S C2S H2SB 108.7
H2SA C2S H2SB 107.6
C2 C3 H3A 109.5
C2 C3 H3B 109.5
H3A C3 H3B 109.5
C2 C3 H3C 109.5
H3A C3 H3C 109.5
H3B C3 H3C 109.5
C2 C4 H4A 109.5
C2 C4 H4B 109.5
H4A C4 H4B 109.5
C2 C4 H4C 109.5
H4A C4 H4C 109.5
H4B C4 H4C 109.5
C6 C5 C2 115.5(3)
C6 C5 H5A 108.4
C2 C5 H5A 108.4
C6 C5 H5B 108.4
C2 C5 H5B 108.4
H5A C5 H5B 107.5
C7 C6 C11 117.3(4)
C7 C6 C5 122.8(4)
C11 C6 C5 119.8(3)
C8 C7 C6 121.3(4)
C8 C7 H7 119.4
C6 C7 H7 119.4
C9 C8 C7 119.8(4)
C9 C8 H8 120.1
C7 C8 H8 120.1
C8 C9 C10 121.2(4)
C8 C9 H9 119.4
C10 C9 H9 119.4
C9 C10 C11 117.6(4)
C9 C10 C12 122.1(3)
C11 C10 C12 120.2(3)
C10 C11 C6 122.6(4)
C10 C11 H11 118.7
C6 C11 H11 118.7
C10 C12 C13 114.3(3)
C10 C12 H12A 108.7
C13 C12 H12A 108.7
C10 C12 H12B 108.7
C13 C12 H12B 108.7
H12A C12 H12B 107.6
C15 C13 C16 110.6(3)
C15 C13 C14 109.8(3)
C16 C13 C14 107.4(3)
C15 C13 C12 110.7(3)
C16 C13 C12 109.7(3)
C14 C13 C12 108.6(3)
C13 C14 H14A 109.5
C13 C14 H14B 109.5
H14A C14 H14B 109.5
C13 C14 H14C 109.5
H14A C14 H14C 109.5
H14B C14 H14C 109.5
C13 C15 H15A 109.5
C13 C15 H15B 109.5
H15A C15 H15B 109.5
C13 C15 H15C 109.5
H15A C15 H15C 109.5
H15B C15 H15C 109.5
N2 C16 O2 121.6(3)
N2 C16 C13 123.0(3)
O2 C16 C13 115.4(3)
N3 C17 O3 122.1(3)
N3 C17 C18 122.8(3)
O3 C17 C18 115.1(3)
C17 C18 C20 112.5(3)
C17 C18 C21 109.7(3)
C20 C18 C21 110.3(3)
C17 C18 C19 106.5(3)
C20 C18 C19 109.0(3)
C21 C18 C19 108.8(3)
C18 C19 H19A 109.5
C18 C19 H19B 109.5
H19A C19 H19B 109.5
C18 C19 H19C 109.5
H19A C19 H19C 109.5
H19B C19 H19C 109.5
C18 C20 H20A 109.5
C18 C20 H20B 109.5
H20A C20 H20B 109.5
C18 C20 H20C 109.5
H20A C20 H20C 109.5
H20B C20 H20C 109.5
C22 C21 C18 115.8(3)
C22 C21 H21A 108.3
C18 C21 H21A 108.3
C22 C21 H21B 108.3
C18 C21 H21B 108.3
H21A C21 H21B 107.4
C23 C22 C27 117.9(3)
C23 C22 C21 122.2(3)
C27 C22 C21 120.0(3)
C22 C23 C24 120.6(3)
C22 C23 H23 119.7
C24 C23 H23 119.7
C25 C24 C23 120.2(3)
C25 C24 H24 119.9
C23 C24 H24 119.9
C24 C25 C26 121.2(3)
C24 C25 H25 119.4
C26 C25 H25 119.4
C25 C26 C27 117.6(3)
C25 C26 C28 123.3(3)
C27 C26 C28 119.1(3)
C22 C27 C26 122.5(3)
C22 C27 H27 118.8
C26 C27 H27 118.8
C26 C28 C29 114.6(3)
C26 C28 H28A 108.6
C29 C28 H28A 108.6
C26 C28 H28B 108.6
C29 C28 H28B 108.6
H28A C28 H28B 107.6
C31 C29 C32 112.5(3)
C31 C29 C30 109.2(3)
C32 C29 C30 106.6(3)
C31 C29 C28 110.1(3)
C32 C29 C28 109.6(3)
C30 C29 C28 108.7(3)
C29 C30 H30A 109.5
C29 C30 H30B 109.5
H30A C30 H30B 109.5
C29 C30 H30C 109.5
H30A C30 H30C 109.5
H30B C30 H30C 109.5
C29 C31 H31A 109.5
C29 C31 H31B 109.5
H31A C31 H31B 109.5
C29 C31 H31C 109.5
H31A C31 H31C 109.5
H31B C31 H31C 109.5
N4 C32 O4 121.3(3)
N4 C32 C29 124.2(3)
O4 C32 C29 114.5(3)

loop_
_geom_bond_atom_site_label_1
_geom_bond_atom_site_label_2
_geom_bond_distance
Rh1 N3 1.991(3)
Rh1 N4 2.006(3)
Rh1 N1 2.011(3)
Rh1 N2 2.021(3)
Rh1 Rh2 2.4136(4)
Rh1 Cl1 2.4165(9)
Rh2 O2 1.978(2)
Rh2 O1 2.000(2)
Rh2 O4 2.001(2)
Rh2 O3 2.011(2)
Cl1S C1S 1.752(4)
Cl2S C1S 1.719(4)
Cl3S C2S 1.739(4)
Cl4S C2S 1.725(5)
O1 C1 1.322(4)
O2 C16 1.313(4)
O3 C17 1.301(4)
O4 C32 1.298(4)
N1 C1 1.269(4)
N1 H1 0.730(17)
N2 C16 1.270(4)
N2 H2 0.746(17)
N3 C17 1.286(4)
N3 H3 0.811(18)
N4 C32 1.290(4)
N4 H4 0.825(18)
C1 C2 1.549(5)
C1S H1SA 0.9900
C1S H1SB 0.9900
C2 C3 1.525(5)
C2 C4 1.535(5)
C2 C5 1.547(5)
C2S H2SA 0.9900
C2S H2SB 0.9900
C3 H3A 0.9800
C3 H3B 0.9800
C3 H3C 0.9800
C4 H4A 0.9800
C4 H4B 0.9800
C4 H4C 0.9800
C5 C6 1.501(5)
C5 H5A 0.9900
C5 H5B 0.9900
C6 C7 1.393(5)
C6 C11 1.393(5)
C7 C8 1.383(5)
C7 H7 0.9500
C8 C9 1.376(5)
C8 H8 0.9500
C9 C10 1.392(5)
C9 H9 0.9500
C10 C11 1.393(5)
C10 C12 1.498(5)
C11 H11 0.9500
C12 C13 1.561(5)
C12 H12A 0.9900
C12 H12B 0.9900
C13 C15 1.526(5)
C13 C16 1.533(5)
C13 C14 1.543(5)
C14 H14A 0.9800
C14 H14B 0.9800
C14 H14C 0.9800
C15 H15A 0.9800
C15 H15B 0.9800
C15 H15C 0.9800
C17 C18 1.524(5)
C18 C20 1.531(5)
C18 C21 1.537(5)
C18 C19 1.539(5)
C19 H19A 0.9800
C19 H19B 0.9800
C19 H19C 0.9800
C20 H20A 0.9800
C20 H20B 0.9800
C20 H20C 0.9800
C21 C22 1.510(5)
C21 H21A 0.9900
C21 H21B 0.9900
C22 C23 1.389(5)
C22 C27 1.393(4)
C23 C24 1.391(5)
C23 H23 0.9500
C24 C25 1.381(5)
C24 H24 0.9500
C25 C26 1.382(5)
C25 H25 0.9500
C26 C27 1.404(4)
C26 C28 1.502(4)
C27 H27 0.9500
C28 C29 1.551(4)
C28 H28A 0.9900
C28 H28B 0.9900
C29 C31 1.517(4)
C29 C32 1.534(4)
C29 C30 1.538(4)
C30 H30A 0.9800
C30 H30B 0.9800
C30 H30C 0.9800
C31 H31A 0.9800
C31 H31B 0.9800
C31 H31C 0.9800

loop_
_geom_torsion_atom_site_label_1
_geom_torsion_atom_site_label_2
_geom_torsion_atom_site_label_3
_geom_torsion_atom_site_label_4
_geom_torsion
N3 Rh1 Rh2 O2 -88.95(11)
N4 Rh1 Rh2 O2 -177.85(11)
N1 Rh1 Rh2 O2 90.31(11)
N2 Rh1 Rh2 O2 1.38(11)
Cl1 Rh1 Rh2 O2 -160.4(9)
N3 Rh1 Rh2 O1 179.13(11)
N4 Rh1 Rh2 O1 90.23(11)
N1 Rh1 Rh2 O1 -1.61(11)
N2 Rh1 Rh2 O1 -90.54(11)
Cl1 Rh1 Rh2 O1 107.7(9)
N3 Rh1 Rh2 O4 89.44(10)
N4 Rh1 Rh2 O4 0.54(10)
N1 Rh1 Rh2 O4 -91.30(10)
N2 Rh1 Rh2 O4 179.77(10)
Cl1 Rh1 Rh2 O4 18.0(9)
N3 Rh1 Rh2 O3 -0.98(11)
N4 Rh1 Rh2 O3 -89.88(10)
N1 Rh1 Rh2 O3 178.28(10)
N2 Rh1 Rh2 O3 89.35(10)
Cl1 Rh1 Rh2 O3 -72.4(9)
O2 Rh2 O1 C1 -84.8(2)
O4 Rh2 O1 C1 93.3(2)
O3 Rh2 O1 C1 2.0(17)
Rh1 Rh2 O1 C1 3.8(2)
O1 Rh2 O2 C16 85.8(3)
O4 Rh2 O2 C16 -43(2)
O3 Rh2 O2 C16 -90.7(3)
Rh1 Rh2 O2 C16 -2.1(2)
O2 Rh2 O3 C17 89.9(2)
O1 Rh2 O3 C17 3.0(17)
O4 Rh2 O3 C17 -88.3(2)
Rh1 Rh2 O3 C17 1.2(2)
O2 Rh2 O4 C32 40(2)
O1 Rh2 O4 C32 -89.3(2)
O3 Rh2 O4 C32 87.2(2)
Rh1 Rh2 O4 C32 -1.4(2)
N3 Rh1 N1 C1 8.3(15)
N4 Rh1 N1 C1 -86.0(3)
N2 Rh1 N1 C1 86.7(3)
Rh2 Rh1 N1 C1 -0.1(3)
Cl1 Rh1 N1 C1 -178.5(3)
N3 Rh1 N2 C16 85.9(3)
N4 Rh1 N2 C16 4.9(11)
N1 Rh1 N2 C16 -89.2(3)
Rh2 Rh1 N2 C16 -1.2(3)
Cl1 Rh1 N2 C16 178.2(3)
N4 Rh1 N3 C17 87.1(3)
N1 Rh1 N3 C17 -7.3(15)
N2 Rh1 N3 C17 -85.7(3)
Rh2 Rh1 N3 C17 1.1(3)
Cl1 Rh1 N3 C17 179.5(3)
N3 Rh1 N4 C32 -87.0(3)
N1 Rh1 N4 C32 88.0(3)
N2 Rh1 N4 C32 -5.9(11)
Rh2 Rh1 N4 C32 0.2(3)
Cl1 Rh1 N4 C32 -179.3(3)
Rh1 N1 C1 O1 3.1(5)
Rh1 N1 C1 C2 -179.7(2)
Rh2 O1 C1 N1 -5.0(4)
Rh2 O1 C1 C2 177.6(2)
N1 C1 C2 C3 8.8(5)
O1 C1 C2 C3 -173.8(3)
N1 C1 C2 C4 -110.5(4)
O1 C1 C2 C4 66.8(4)
N1 C1 C2 C5 131.4(4)
O1 C1 C2 C5 -51.3(4)
C3 C2 C5 C6 63.5(4)
C4 C2 C5 C6 -176.4(3)
C1 C2 C5 C6 -59.0(4)
C2 C5 C6 C7 -93.1(4)
C2 C5 C6 C11 85.4(4)
C11 C6 C7 C8 0.6(6)
C5 C6 C7 C8 179.2(4)
C6 C7 C8 C9 -2.4(6)
C7 C8 C9 C10 1.5(6)
C8 C9 C10 C11 1.1(6)
C8 C9 C10 C12 -176.6(3)
C9 C10 C11 C6 -3.0(5)
C12 C10 C11 C6 174.7(3)
C7 C6 C11 C10 2.2(5)
C5 C6 C11 C10 -176.4(3)
C9 C10 C12 C13 93.3(4)
C11 C10 C12 C13 -84.3(4)
C10 C12 C13 C15 -62.8(4)
C10 C12 C13 C16 59.4(4)
C10 C12 C13 C14 176.6(3)
Rh1 N2 C16 O2 0.0(5)
Rh1 N2 C16 C13 -177.7(2)
Rh2 O2 C16 N2 1.7(4)
Rh2 O2 C16 C13 179.6(2)
C15 C13 C16 N2 -9.2(5)
C14 C13 C16 N2 110.6(4)
C12 C13 C16 N2 -131.5(3)
C15 C13 C16 O2 172.9(3)
C14 C13 C16 O2 -67.3(4)
C12 C13 C16 O2 50.6(4)
Rh1 N3 C17 O3 -0.5(5)
Rh1 N3 C17 C18 177.9(2)
Rh2 O3 C17 N3 -0.7(4)
Rh2 O3 C17 C18 -179.3(2)
N3 C17 C18 C20 7.9(5)
O3 C17 C18 C20 -173.6(3)
N3 C17 C18 C21 131.0(3)
O3 C17 C18 C21 -50.5(4)
N3 C17 C18 C19 -111.5(4)
O3 C17 C18 C19 67.1(4)
C17 C18 C21 C22 -58.0(4)
C20 C18 C21 C22 66.4(4)
C19 C18 C21 C22 -174.2(3)
C18 C21 C22 C23 -93.7(4)
C18 C21 C22 C27 84.3(4)
C27 C22 C23 C24 -1.0(5)
C21 C22 C23 C24 176.9(3)
C22 C23 C24 C25 -0.6(5)
C23 C24 C25 C26 0.9(5)
C24 C25 C26 C27 0.5(5)
C24 C25 C26 C28 -177.0(3)
C23 C22 C27 C26 2.5(5)
C21 C22 C27 C26 -175.5(3)
C25 C26 C27 C22 -2.2(5)
C28 C26 C27 C22 175.3(3)
C25 C26 C28 C29 92.2(4)
C27 C26 C28 C29 -85.2(4)
C26 C28 C29 C31 -64.6(4)
C26 C28 C29 C32 59.7(4)
C26 C28 C29 C30 175.8(3)
Rh1 N4 C32 O4 -1.3(5)
Rh1 N4 C32 C29 -178.6(2)
Rh2 O4 C32 N4 2.0(4)
Rh2 O4 C32 C29 179.48(19)
C31 C29 C32 N4 -9.0(5)
C30 C29 C32 N4 110.7(4)
C28 C29 C32 N4 -131.9(3)
C31 C29 C32 O4 173.6(3)
C30 C29 C32 O4 -66.8(3)
C28 C29 C32 O4 50.7(4)
